data_1549767
loop_
_publ_author_name
'Chen, Shi-Ming'
'Xiong, Jin'
'Zhang, Yi-Quan'
'Yuan, Qiong'
'Wang, Bing-Wu'
'Gao, Song'

_publ_section_title
;
 A soft phosphorus atom to &quot;harden&quot; an erbium(iii) single-ion
 magnet.
;
_journal_issue 38
_journal_name_full 'Chemical science'
_journal_page_first 7540
_journal_page_last 7545
_journal_paper_doi 10.1039/c8sc01626g
_journal_volume 9
_journal_year 2018
_chemical_formula_moiety 'C12 H24 P Si2 Tb, C8 H8'
_chemical_formula_sum 'C20 H32 P Si2 Tb'
_chemical_formula_weight 518.52
_space_group_crystal_system orthorhombic
_space_group_IT_number 62
_space_group_name_Hall '-P 2ac 2n'
_space_group_name_H-M_alt 'P n m a'
_symmetry_space_group_name_Hall '-P 2ac 2n'
_symmetry_space_group_name_H-M 'P n m a'
_atom_sites_solution_hydrogens geom
_atom_sites_solution_primary iterative
_audit_creation_date 2017-05-13
_audit_creation_method
;
Olex2 1.2
(compiled 2016.09.09 svn.r3337 for OlexSys, GUI svn.r5227)
;
_audit_update_record
;
2018-04-10 deposited with the CCDC.
2018-08-01 downloaded from the CCDC.
;
_cell_angle_alpha 90
_cell_angle_beta 90
_cell_angle_gamma 90
_cell_formula_units_Z 4
_cell_length_a 12.8319(7)
_cell_length_b 18.8787(12)
_cell_length_c 9.3269(5)
_cell_measurement_reflns_used 3935
_cell_measurement_temperature 180.00(10)
_cell_measurement_theta_max 30.2900
_cell_measurement_theta_min 3.8120
_cell_volume 2259.4(2)
_computing_cell_refinement
;
CrysAlisPro, Agilent Technologies,
Version 1.171.36.32 (release 02-08-2013 CrysAlis171 .NET)
(compiled Aug  2 2013,16:46:58)
;
_computing_data_collection
;
CrysAlisPro, Agilent Technologies,
Version 1.171.36.32 (release 02-08-2013 CrysAlis171 .NET)
(compiled Aug  2 2013,16:46:58)
;
_computing_data_reduction
;
CrysAlisPro, Agilent Technologies,
Version 1.171.36.32 (release 02-08-2013 CrysAlis171 .NET)
(compiled Aug  2 2013,16:46:58)
;
_computing_molecular_graphics 'Olex2 (Dolomanov et al., 2009)'
_computing_publication_material 'Olex2 (Dolomanov et al., 2009)'
_computing_structure_refinement 'ShelXL (Sheldrick, 2015)'
_computing_structure_solution
;
Superflip (Palatinus & Chapuis, 2007;Palatinus & van der Lee, 2008;
Palatinus et al., 2012)
;
_diffrn_ambient_temperature 180.00(10)
_diffrn_detector_area_resol_mean 10.3914
_diffrn_measured_fraction_theta_full 0.998
_diffrn_measured_fraction_theta_max 0.938
_diffrn_measurement_details
;
#__ type_ start__ end____ width___ exp.time_
  1 omega   35.00  104.00   1.0000    4.0000
omega____ theta____ kappa____ phi______ frames
    -       13.6191  178.0000  -30.0000 69

#__ type_ start__ end____ width___ exp.time_
  2 omega  -60.00   33.00   1.0000    4.0000
omega____ theta____ kappa____ phi______ frames
    -       13.6191  -77.0000  -30.0000 93

#__ type_ start__ end____ width___ exp.time_
  3 omega  -10.00   83.00   1.0000    4.0000
omega____ theta____ kappa____ phi______ frames
    -       13.6191   57.0000   90.0000 93

#__ type_ start__ end____ width___ exp.time_
  4 omega   -8.00   27.00   1.0000    4.0000
omega____ theta____ kappa____ phi______ frames
    -      -14.7128  -99.0000   90.0000 35
;
_diffrn_measurement_device_type 'SuperNova, Dual, Cu at zero, Atlas'
_diffrn_measurement_method '\w scans'
_diffrn_orient_matrix_UB_11 0.0055727000
_diffrn_orient_matrix_UB_12 -0.0368577000
_diffrn_orient_matrix_UB_13 0.0126431000
_diffrn_orient_matrix_UB_21 -0.0119939000
_diffrn_orient_matrix_UB_22 0.0052954000
_diffrn_orient_matrix_UB_23 0.0734678000
_diffrn_orient_matrix_UB_31 -0.0536626000
_diffrn_orient_matrix_UB_32 -0.0050101000
_diffrn_orient_matrix_UB_33 -0.0150870000
_diffrn_radiation_monochromator mirror
_diffrn_radiation_type MoK\a
_diffrn_radiation_wavelength 0.710
_diffrn_reflns_av_R_equivalents 0.0501
_diffrn_reflns_av_unetI/netI 0.0446
_diffrn_reflns_Laue_measured_fraction_full 0.998
_diffrn_reflns_Laue_measured_fraction_max 0.938
_diffrn_reflns_limit_h_max 17
_diffrn_reflns_limit_h_min -15
_diffrn_reflns_limit_k_max 26
_diffrn_reflns_limit_k_min -26
_diffrn_reflns_limit_l_max 8
_diffrn_reflns_limit_l_min -13
_diffrn_reflns_number 16921
_diffrn_reflns_point_group_measured_fraction_full 0.998
_diffrn_reflns_point_group_measured_fraction_max 0.938
_diffrn_reflns_theta_full 25.214
_diffrn_reflns_theta_max 30.293
_diffrn_reflns_theta_min 3.172
_diffrn_source 'SuperNova (Mo) X-ray Source'
_exptl_absorpt_coefficient_mu 3.307
_exptl_absorpt_correction_T_max 1.00000
_exptl_absorpt_correction_T_min 0.88837
_exptl_absorpt_correction_type multi-scan
_exptl_absorpt_process_details
;
CrysAlisPro, Agilent Technologies,
Version 1.171.36.32 (release 02-08-2013 CrysAlis171 .NET)
(compiled Aug  2 2013,16:46:58)
Empirical absorption correction using spherical harmonics,
 implemented in SCALE3 ABSPACK scaling algorithm.
;
_exptl_crystal_density_diffrn 1.524
_exptl_crystal_description block
_exptl_crystal_F_000 1040
_exptl_crystal_size_max 0.15
_exptl_crystal_size_mid 0.1
_exptl_crystal_size_min 0.1
_refine_diff_density_max 1.448
_refine_diff_density_min -0.616
_refine_diff_density_rms 0.126
_refine_ls_extinction_method none
_refine_ls_goodness_of_fit_ref 1.082
_refine_ls_hydrogen_treatment constr
_refine_ls_matrix_type full
_refine_ls_number_parameters 116
_refine_ls_number_reflns 3273
_refine_ls_number_restraints 0
_refine_ls_restrained_S_all 1.082
_refine_ls_R_factor_all 0.0638
_refine_ls_R_factor_gt 0.0301
_refine_ls_shift/su_max 0.001
_refine_ls_shift/su_mean 0.000
_refine_ls_structure_factor_coef Fsqd
_refine_ls_weighting_details 'w=1/[\s^2^(Fo^2^)+(0.0100P)^2^+2.5840P] where P=(Fo^2^+2Fc^2^)/3'
_refine_ls_weighting_scheme calc
_refine_ls_wR_factor_gt 0.0465
_refine_ls_wR_factor_ref 0.0587
_reflns_Friedel_coverage 0.000
_reflns_number_gt 2197
_reflns_number_total 3273
_reflns_threshold_expression 'I > 2\s(I)'
_cod_data_source_file c8sc01626g2.cif
_cod_data_source_block 1_reducted
_cod_depositor_comments 'Adding full bibliography for 1549767--1549771.cif.'
_cod_database_code 1549767
_shelxl_version_number 2014-3
_chemical_oxdiff_formula 'C20 H32 Si2 P1 Tb1'
_shelx_space_group_comment
;
The symmetry employed for this shelxl refinement is uniquely defined
by the following loop, which should always be used as a source of
symmetry information in preference to the above space-group names.
They are only intended as comments.
;
_reflns_odcompleteness_completeness 99.66
_reflns_odcompleteness_iscentric 1
_reflns_odcompleteness_theta 27.42
_olex2_refinement_description
;
1. Fixed Uiso
 At 1.2 times of:
  All C(H) groups
 At 1.5 times of:
  All C(H,H,H) groups
2.a Aromatic/amide H refined with riding coordinates:
 C2(H2), C3(H3), C1(H1), C4(H4)
2.b Idealised Me refined as rotating group:
 C7(H7A,H7B,H7C), C10(H10A,H10B,H10C), C8(H8A,H8B,H8C), C9(H9A,H9B,H9C)
;
_olex2_submission_special_instructions 'No special instructions were received'

loop_
_space_group_symop_operation_xyz
'x, y, z'
'-x+1/2, -y, z+1/2'
'x+1/2, -y+1/2, -z+1/2'
'-x, y+1/2, -z'
'-x, -y, -z'
'x-1/2, y, -z-1/2'
'-x-1/2, y-1/2, z-1/2'
'x, -y-1/2, z'

loop_
_atom_site_label
_atom_site_type_symbol
_atom_site_fract_x
_atom_site_fract_y
_atom_site_fract_z
_atom_site_U_iso_or_equiv
_atom_site_adp_type
_atom_site_occupancy
_atom_site_site_symmetry_order
_atom_site_calc_flag
_atom_site_refinement_flags_posn
_atom_site_refinement_flags_adp
_atom_site_refinement_flags_occupancy
Tb1 Tb 0.30000(2) 0.7500 0.49968(3) 0.02348(7) Uani 1 2 d S T P
P1 P 0.37137(9) 0.7500 0.20755(12) 0.0205(2) Uani 1 2 d S T P
Si1 Si 0.41933(7) 0.58741(5) 0.25962(10) 0.0256(2) Uani 1 1 d . . .
C7 C 0.5620(3) 0.67025(19) 0.5215(4) 0.0364(9) Uani 1 1 d . . .
H7A H 0.6351 0.6743 0.4919 0.055 Uiso 1 1 calc GR . .
H7B H 0.5410 0.6204 0.5193 0.055 Uiso 1 1 calc GR . .
H7C H 0.5541 0.6887 0.6191 0.055 Uiso 1 1 calc GR . .
C10 C 0.3406(3) 0.58189(19) 0.0930(4) 0.0434(10) Uani 1 1 d . . .
H10A H 0.2724 0.6039 0.1091 0.065 Uiso 1 1 calc GR . .
H10B H 0.3310 0.5321 0.0665 0.065 Uiso 1 1 calc GR . .
H10C H 0.3768 0.6068 0.0154 0.065 Uiso 1 1 calc GR . .
C2 C 0.1768(3) 0.6602(2) 0.6119(4) 0.0375(9) Uani 1 1 d . . .
H2 H 0.1535 0.6137 0.5898 0.045 Uiso 1 1 calc R . .
C5 C 0.4297(2) 0.68248(16) 0.3129(3) 0.0208(7) Uani 1 1 d . . .
C8 C 0.5517(3) 0.55037(19) 0.2207(4) 0.0425(10) Uani 1 1 d . . .
H8A H 0.5451 0.5010 0.1898 0.064 Uiso 1 1 calc GR . .
H8B H 0.5947 0.5526 0.3074 0.064 Uiso 1 1 calc GR . .
H8C H 0.5847 0.5781 0.1444 0.064 Uiso 1 1 calc GR . .
C3 C 0.2667(3) 0.6602(2) 0.6975(4) 0.0394(9) Uani 1 1 d . . .
H3 H 0.2898 0.6137 0.7201 0.047 Uiso 1 1 calc R . .
C1 C 0.1130(3) 0.71266(19) 0.5512(4) 0.0360(9) Uani 1 1 d . . .
H1 H 0.0568 0.6933 0.4977 0.043 Uiso 1 1 calc R . .
C6 C 0.4942(2) 0.71239(16) 0.4202(3) 0.0236(7) Uani 1 1 d . . .
C9 C 0.3565(3) 0.53166(19) 0.4001(4) 0.0426(10) Uani 1 1 d . . .
H9A H 0.2846 0.5476 0.4150 0.064 Uiso 1 1 calc GR . .
H9B H 0.3955 0.5360 0.4901 0.064 Uiso 1 1 calc GR . .
H9C H 0.3564 0.4820 0.3692 0.064 Uiso 1 1 calc GR . .
C4 C 0.3301(3) 0.7125(2) 0.7571(4) 0.0443(10) Uani 1 1 d . . .
H4 H 0.3866 0.6933 0.8102 0.053 Uiso 1 1 calc R . .

loop_
_atom_site_aniso_label
_atom_site_aniso_U_11
_atom_site_aniso_U_22
_atom_site_aniso_U_33
_atom_site_aniso_U_23
_atom_site_aniso_U_13
_atom_site_aniso_U_12
Tb1 0.02128(11) 0.03321(12) 0.01594(10) 0.000 0.00233(10) 0.000
P1 0.0235(6) 0.0210(6) 0.0170(5) 0.000 -0.0001(5) 0.000
Si1 0.0286(5) 0.0208(4) 0.0273(5) 0.0020(4) 0.0019(4) 0.0034(4)
C7 0.0326(19) 0.041(2) 0.036(2) 0.0033(17) -0.0075(17) 0.0097(16)
C10 0.056(3) 0.030(2) 0.044(2) -0.0073(18) -0.014(2) -0.0015(19)
C2 0.044(2) 0.037(2) 0.032(2) 0.0005(17) 0.0100(18) -0.0061(18)
C5 0.0203(16) 0.0209(16) 0.0214(16) 0.0011(12) 0.0035(13) 0.0040(13)
C8 0.042(2) 0.037(2) 0.048(2) 0.0044(19) 0.0074(19) 0.0130(18)
C3 0.046(2) 0.044(2) 0.0281(19) 0.0122(17) 0.0071(18) 0.0072(19)
C1 0.0235(18) 0.051(2) 0.0332(19) -0.0032(17) 0.0042(15) -0.0045(16)
C6 0.0175(16) 0.0308(17) 0.0224(16) 0.0031(14) -0.0004(13) 0.0044(13)
C9 0.047(2) 0.030(2) 0.050(2) 0.0091(18) 0.010(2) -0.0006(18)
C4 0.039(2) 0.072(3) 0.0215(18) 0.0123(19) -0.0004(16) 0.011(2)

loop_
_atom_type_symbol
_atom_type_description
_atom_type_scat_dispersion_real
_atom_type_scat_dispersion_imag
_atom_type_scat_source
C C 0.0033 0.0016 'International Tables Vol C Tables 4.2.6.8 and 6.1.1.4'
H H 0.0000 0.0000 'International Tables Vol C Tables 4.2.6.8 and 6.1.1.4'
P P 0.1023 0.0942 'International Tables Vol C Tables 4.2.6.8 and 6.1.1.4'
Si Si 0.0817 0.0704 'International Tables Vol C Tables 4.2.6.8 and 6.1.1.4'
Tb Tb -0.1723 4.1537 'International Tables Vol C Tables 4.2.6.8 and 6.1.1.4'

loop_
_geom_angle_atom_site_label_1
_geom_angle_atom_site_label_2
_geom_angle_atom_site_label_3
_geom_angle
_geom_angle_site_symmetry_1
_geom_angle_site_symmetry_3
C5 Tb1 P1 36.83(6) 8_575 .
C5 Tb1 P1 36.83(6) . .
C5 Tb1 C5 55.76(13) . 8_575
C6 Tb1 P1 56.27(7) . .
C6 Tb1 P1 56.27(7) 8_575 .
C6 Tb1 C5 51.90(9) . 8_575
C6 Tb1 C5 51.90(9) 8_575 .
C6 Tb1 C5 30.28(9) 8_575 8_575
C6 Tb1 C5 30.28(9) . .
C6 Tb1 C6 30.56(13) . 8_575
C5 P1 Tb1 67.02(10) 8_575 .
C5 P1 Tb1 67.02(10) . .
C5 P1 C5 91.8(2) . 8_575
C10 Si1 C5 108.39(15) . .
C10 Si1 C8 108.08(18) . .
C10 Si1 C9 108.75(18) . .
C5 Si1 C8 110.24(16) . .
C9 Si1 C5 112.74(16) . .
C9 Si1 C8 108.53(17) . .
C1 C2 C3 135.2(4) . .
P1 C5 Tb1 76.15(11) . .
P1 C5 Si1 120.87(17) . .
Si1 C5 Tb1 125.18(14) . .
C6 C5 Tb1 73.65(17) . .
C6 C5 P1 110.6(2) . .
C6 C5 Si1 127.8(2) . .
C4 C3 C2 134.9(4) . .
C2 C1 C1 134.8(2) . 8_575
C7 C6 Tb1 120.0(2) . .
C5 C6 Tb1 76.06(17) . .
C5 C6 C7 124.7(3) . .
C5 C6 C6 113.50(17) . 8_575
C6 C6 Tb1 74.72(7) 8_575 .
C6 C6 C7 121.75(19) 8_575 .
C3 C4 C4 135.1(2) . 8_575

loop_
_geom_bond_atom_site_label_1
_geom_bond_atom_site_label_2
_geom_bond_distance
_geom_bond_site_symmetry_2
Tb1 P1 2.8745(12) .
Tb1 C5 2.726(3) 8_575
Tb1 C5 2.726(3) .
Tb1 C6 2.695(3) 8_575
Tb1 C6 2.695(3) .
P1 C5 1.775(3) 8_575
P1 C5 1.775(3) .
Si1 C10 1.857(4) .
Si1 C5 1.867(3) .
Si1 C8 1.873(3) .
Si1 C9 1.864(4) .
C7 C6 1.511(4) .
C2 C3 1.403(5) .
C2 C1 1.403(5) .
C5 C6 1.416(4) .
C3 C4 1.396(5) .
C1 C1 1.410(7) 8_575
C6 C6 1.420(6) 8_575
C4 C4 1.415(8) 8_575

loop_
_cod_changelog_entry_id
_cod_changelog_entry_author
_cod_changelog_entry_date
_cod_changelog_entry_text
1 'Vaitkus, Antanas' 2022-06-29T12:40:00+03:00
;
 Removed the '_chemical_name_systematic' data item that had an incorrect value.
;
